data_7221640
loop_
_publ_author_name
'Ma, Dou'
'Huo, Rui'
'Li, Xia'

_publ_section_title
;
 Unique lanthanide frameworks with 63topology based on
 1,5-naphthalenedisulfonate and 1H-imidazo[4,5-f][1,10]-phenanthroline:
 syntheses, crystal structure, photoluminescence, and white light emission
;
_journal_issue 34
_journal_name_full CrystEngComm
_journal_page_first 6575
_journal_paper_doi 10.1039/C5CE01302J
_journal_volume 17
_journal_year 2015
_chemical_formula_sum 'C82 H62 Dy2 N16 O29 S6'
_chemical_formula_weight 2252.84
_chemical_name_systematic
; 
 ? 
;
_space_group_IT_number 14
_symmetry_cell_setting monoclinic
_symmetry_space_group_name_Hall '-P 2ybc'
_symmetry_space_group_name_H-M 'P 1 21/c 1'
_atom_sites_solution_hydrogens geom
_atom_sites_solution_primary direct
_atom_sites_solution_secondary difmap
_audit_creation_method SHELXL-97
_audit_update_record
;
2015-04-17 deposited with the CCDC.
2015-07-24 downloaded from the CCDC.
;
_cell_angle_alpha 90.00
_cell_angle_beta 103.335(2)
_cell_angle_gamma 90.00
_cell_formula_units_Z 2
_cell_length_a 17.2852(19)
_cell_length_b 16.1853(17)
_cell_length_c 15.9746(17)
_cell_measurement_temperature 296(2)
_cell_volume 4348.7(8)
_computing_structure_refinement 'SHELXL-97 (Sheldrick, 1997)'
_computing_structure_solution 'SHELXS-97 (Sheldrick, 1990)'
_diffrn_ambient_temperature 296(2)
_diffrn_measured_fraction_theta_full 0.998
_diffrn_measured_fraction_theta_max 0.998
_diffrn_radiation_monochromator graphite
_diffrn_radiation_source 'fine-focus sealed tube'
_diffrn_radiation_type MoK\a
_diffrn_radiation_wavelength 0.71073
_diffrn_reflns_av_R_equivalents 0.0457
_diffrn_reflns_av_sigmaI/netI 0.0586
_diffrn_reflns_limit_h_max 20
_diffrn_reflns_limit_h_min -20
_diffrn_reflns_limit_k_max 12
_diffrn_reflns_limit_k_min -19
_diffrn_reflns_limit_l_max 19
_diffrn_reflns_limit_l_min -17
_diffrn_reflns_number 20472
_diffrn_reflns_theta_full 25.25
_diffrn_reflns_theta_max 25.25
_diffrn_reflns_theta_min 1.75
_exptl_absorpt_coefficient_mu 1.942
_exptl_crystal_colour colorless
_exptl_crystal_density_diffrn 1.720
_exptl_crystal_density_method 'not measured'
_exptl_crystal_description block
_exptl_crystal_F_000 2252
_refine_diff_density_max 0.918
_refine_diff_density_min -0.516
_refine_diff_density_rms 0.098
_refine_ls_extinction_method none
_refine_ls_goodness_of_fit_ref 1.089
_refine_ls_hydrogen_treatment mixed
_refine_ls_matrix_type full
_refine_ls_number_parameters 620
_refine_ls_number_reflns 7874
_refine_ls_number_restraints 3
_refine_ls_restrained_S_all 1.089
_refine_ls_R_factor_all 0.0574
_refine_ls_R_factor_gt 0.0387
_refine_ls_shift/su_max 0.002
_refine_ls_shift/su_mean 0.000
_refine_ls_structure_factor_coef Fsqd
_refine_ls_weighting_details 'calc w=1/[\s^2^(Fo^2^)+(0.0336P)^2^+0.0000P] where P=(Fo^2^+2Fc^2^)/3'
_refine_ls_weighting_scheme calc
_refine_ls_wR_factor_gt 0.0814
_refine_ls_wR_factor_ref 0.0889
_reflns_number_gt 5937
_reflns_number_total 7874
_reflns_threshold_expression >2sigma(I)
_cod_data_source_file c5ce01302j2.cif
_cod_data_source_block 1
_cod_depositor_comments
;
The following automatic conversions were performed:

'_symmetry_cell_setting' value 'Monoclinic' changed to 'monoclinic'
according to
/usr/data/users/saulius/crontab/automatic-downloads/rss-feeds/RSC/lib/dictionaries/cif_core.dic
dictionary named 'cif_core.dic' version 2.4.2 from 2011-04-26.

Automatic conversion script
Id: cif_fix_values 3271 2015-04-21 07:52:19Z andrius 

 Adding full bibliography for 7221636--7221641.cif.
;
_cod_original_sg_symbol_H-M P2(1)/c
_cod_database_code 7221640

loop_
_symmetry_equiv_pos_as_xyz
'x, y, z'
'-x, y+1/2, -z+1/2'
'-x, -y, -z'
'x, -y-1/2, z-1/2'

loop_
_atom_site_label
_atom_site_type_symbol
_atom_site_fract_x
_atom_site_fract_y
_atom_site_fract_z
_atom_site_U_iso_or_equiv
_atom_site_adp_type
_atom_site_occupancy
_atom_site_symmetry_multiplicity
_atom_site_calc_flag
_atom_site_refinement_flags
C1 C 0.6635(3) 0.3464(3) 0.5792(3) 0.0358(12) Uani 1 1 d .
H1 H 0.6654 0.3238 0.6332 0.043 Uiso 1 1 calc R
C2 C 0.6121(3) 0.3116(3) 0.5091(3) 0.0368(12) Uani 1 1 d .
H2 H 0.5804 0.2669 0.5163 0.044 Uiso 1 1 calc R
C3 C 0.6079(3) 0.3429(3) 0.4297(3) 0.0390(13) Uani 1 1 d .
H3 H 0.5734 0.3202 0.3818 0.047 Uiso 1 1 calc R
C4 C 0.6565(3) 0.4099(3) 0.4209(3) 0.0309(11) Uani 1 1 d .
C5 C 0.6570(3) 0.4493(3) 0.3410(3) 0.0371(12) Uani 1 1 d .
C6 C 0.7040(3) 0.5155(3) 0.3345(3) 0.0421(13) Uani 1 1 d .
C7 C 0.7596(3) 0.5466(3) 0.4074(3) 0.0378(13) Uani 1 1 d .
C8 C 0.8132(3) 0.6116(3) 0.4043(3) 0.0522(15) Uani 1 1 d .
H8 H 0.8131 0.6380 0.3526 0.063 Uiso 1 1 calc R
C9 C 0.8643(3) 0.6348(3) 0.4771(4) 0.0554(16) Uani 1 1 d .
H9 H 0.9007 0.6769 0.4759 0.067 Uiso 1 1 calc R
C10 C 0.8630(3) 0.5957(3) 0.5543(3) 0.0494(15) Uani 1 1 d .
H10 H 0.8995 0.6124 0.6038 0.059 Uiso 1 1 calc R
C11 C 0.7611(3) 0.5106(3) 0.4883(3) 0.0292(11) Uani 1 1 d .
C12 C 0.7074(3) 0.4424(3) 0.4943(3) 0.0282(11) Uani 1 1 d .
C13 C 0.6352(4) 0.4933(4) 0.2095(4) 0.0672(19) Uani 1 1 d .
H13 H 0.6138 0.4971 0.1507 0.081 Uiso 1 1 calc R
C14 C 0.5760(3) 0.5842(3) 0.5213(3) 0.0285(11) Uani 1 1 d .
C15 C 0.5721(3) 0.6132(3) 0.4403(3) 0.0356(12) Uani 1 1 d .
H15 H 0.6047 0.6566 0.4317 0.043 Uiso 1 1 calc R
C16 C 0.5192(3) 0.5780(3) 0.3704(3) 0.0371(12) Uani 1 1 d .
H16 H 0.5167 0.5986 0.3155 0.045 Uiso 1 1 calc R
C17 C 0.5268(3) 0.5176(3) 0.5363(3) 0.0266(10) Uani 1 1 d .
C18 C 0.4711(3) 0.5140(3) 0.3808(3) 0.0311(11) Uani 1 1 d .
H18 H 0.4367 0.4910 0.3330 0.037 Uiso 1 1 calc R
C19 C 0.8791(3) 0.3285(3) 0.5130(3) 0.0367(12) Uani 1 1 d .
C20 C 0.8883(3) 0.3692(3) 0.4408(3) 0.0447(14) Uani 1 1 d .
H20 H 0.9227 0.4140 0.4459 0.054 Uiso 1 1 calc R
C21 C 0.8458(3) 0.3432(3) 0.3587(3) 0.0453(14) Uani 1 1 d .
H21 H 0.8534 0.3698 0.3096 0.054 Uiso 1 1 calc R
C22 C 0.7937(3) 0.2795(3) 0.3515(3) 0.0442(14) Uani 1 1 d .
H22 H 0.7652 0.2640 0.2970 0.053 Uiso 1 1 calc R
C23 C 0.7811(3) 0.2358(3) 0.4236(3) 0.0334(12) Uani 1 1 d .
C24 C 0.7269(3) 0.3306(3) 0.9177(3) 0.0397(13) Uani 1 1 d .
C25 C 0.7179(3) 0.3715(3) 0.9895(3) 0.0452(14) Uani 1 1 d .
H25 H 0.6823 0.4153 0.9842 0.054 Uiso 1 1 calc R
C26 C 0.7621(3) 0.3480(3) 1.0715(3) 0.0446(14) Uani 1 1 d .
H26 H 0.7560 0.3763 1.1202 0.054 Uiso 1 1 calc R
C27 C 0.8132(3) 0.2844(3) 1.0790(3) 0.0405(13) Uani 1 1 d .
H27 H 0.8417 0.2693 1.1336 0.049 Uiso 1 1 calc R
C28 C 0.8253(3) 0.2604(3) 0.5072(3) 0.0328(12) Uani 1 1 d .
C29 C 0.9367(3) 0.3673(3) 0.8546(3) 0.0330(12) Uani 1 1 d .
H29 H 0.9419 0.3431 0.8034 0.040 Uiso 1 1 calc R
C30 C 0.9836(3) 0.3369(3) 0.9321(3) 0.0331(12) Uani 1 1 d .
H30 H 1.0185 0.2932 0.9319 0.040 Uiso 1 1 calc R
C31 C 0.9772(3) 0.3719(3) 1.0069(3) 0.0329(12) Uani 1 1 d .
H31 H 1.0077 0.3523 1.0589 0.039 Uiso 1 1 calc R
C32 C 0.9244(3) 0.4382(3) 1.0059(3) 0.0260(10) Uani 1 1 d .
C33 C 0.9128(3) 0.4789(3) 1.0808(3) 0.0286(11) Uani 1 1 d .
C34 C 0.9164(3) 0.5191(3) 1.2088(3) 0.0418(13) Uani 1 1 d .
H34 H 0.9299 0.5243 1.2684 0.050 Uiso 1 1 calc R
C35 C 0.8581(3) 0.5411(3) 1.0755(3) 0.0331(12) Uani 1 1 d .
C36 C 0.8115(3) 0.5705(3) 0.9955(3) 0.0391(13) Uani 1 1 d .
C37 C 0.7581(4) 0.6362(4) 0.9887(3) 0.0643(19) Uani 1 1 d .
H37 H 0.7521 0.6640 1.0378 0.077 Uiso 1 1 calc R
C38 C 0.7150(4) 0.6593(4) 0.9101(4) 0.090(3) Uani 1 1 d .
H38 H 0.6793 0.7031 0.9040 0.108 Uiso 1 1 calc R
C39 C 0.7260(4) 0.6156(4) 0.8392(4) 0.075(2) Uani 1 1 d .
H39 H 0.6948 0.6304 0.7857 0.090 Uiso 1 1 calc R
C40 C 0.8209(3) 0.5320(3) 0.9204(3) 0.0312(11) Uani 1 1 d .
C41 C 0.8784(3) 0.4647(3) 0.9258(3) 0.0267(11) Uani 1 1 d .
Dy1 Dy 0.796793(13) 0.480440(13) 0.706279(13) 0.02663(8) Uani 1 1 d .
N1 N 0.7106(2) 0.4107(2) 0.5742(2) 0.0291(9) Uani 1 1 d .
N2 N 0.8123(2) 0.5358(2) 0.5611(2) 0.0341(10) Uani 1 1 d .
N3 N 0.6898(3) 0.5445(3) 0.2495(3) 0.0599(14) Uani 1 1 d .
N4 N 0.6116(3) 0.4347(3) 0.2582(3) 0.0519(12) Uani 1 1 d .
H4 H 0.5764 0.3969 0.2419 0.062 Uiso 1 1 calc R
N5 N 0.8854(2) 0.4288(2) 0.8505(2) 0.0300(9) Uani 1 1 d .
N6 N 0.7774(3) 0.5541(3) 0.8414(2) 0.0413(11) Uani 1 1 d .
N7 N 0.9502(2) 0.4654(2) 1.1669(2) 0.0374(10) Uani 1 1 d .
N8 N 0.8608(2) 0.5658(3) 1.1579(2) 0.0410(11) Uani 1 1 d .
H8A H 0.8325 0.6037 1.1738 0.049 Uiso 1 1 calc R
O1 O 0.69381(18) 0.57083(18) 0.65549(19) 0.0340(8) Uani 1 1 d .
O2 O 0.6847(2) 0.6950(2) 0.5709(2) 0.0559(11) Uani 1 1 d .
O3 O 0.5927(2) 0.6708(2) 0.6606(2) 0.0522(10) Uani 1 1 d .
O4 O 0.87881(19) 0.38592(19) 0.66509(19) 0.0381(8) Uani 1 1 d .
O5 O 0.9825(2) 0.2927(2) 0.6527(2) 0.0604(12) Uani 1 1 d .
O6 O 0.9823(2) 0.4328(2) 0.5977(2) 0.0587(11) Uani 1 1 d .
O7 O 0.72156(19) 0.3910(2) 0.7655(2) 0.0414(9) Uani 1 1 d .
O8 O 0.6179(2) 0.4299(3) 0.8346(3) 0.0787(14) Uani 1 1 d .
O9 O 0.6227(2) 0.2923(3) 0.7787(2) 0.0660(13) Uani 1 1 d .
O10 O 0.9004(2) 0.5743(2) 0.7448(2) 0.0405(9) Uani 1 1 d D
H10A H 0.892(3) 0.6251(14) 0.748(3) 0.061 Uiso 1 1 d D
H10B H 0.9468(17) 0.563(3) 0.776(3) 0.061 Uiso 1 1 d D
O1W O 0.2481(2) 0.3144(2) 0.8008(2) 0.0570(11) Uani 1 1 d .
H1WA H 0.2696 0.2813 0.8396 0.086 Uiso 1 1 d R
H1WB H 0.2800 0.3525 0.7947 0.086 Uiso 1 1 d R
O2W O 0.4946(3) 0.1936(4) 0.6982(4) 0.141(2) Uani 1 1 d .
H2WA H 0.4672 0.1606 0.6610 0.212 Uiso 1 1 d R
H2WB H 0.4711 0.1874 0.7380 0.212 Uiso 1 1 d R
O3W O 0.8745(5) 0.7233(5) 0.8011(5) 0.059(2) Uiso 0.50 1 d P
O4W O 0.8959(5) 0.7371(5) 0.7256(5) 0.071(2) Uiso 0.50 1 d P
O5W O 0.5285(7) 0.8368(6) 0.6240(7) 0.116(4) Uiso 0.50 1 d P
O6W O 0.5436(16) 0.8349(15) 0.4957(16) 0.126(8) Uiso 0.25 1 d P
O7W O 0.4938(18) 0.8852(19) 0.4636(19) 0.151(10) Uiso 0.25 1 d P
O8W O 0.548(2) 0.945(2) 0.456(2) 0.187(13) Uiso 0.25 1 d P
O9W O 0.4670(16) 0.9805(17) 0.5342(17) 0.139(9) Uiso 0.25 1 d P
S1 S 0.64131(8) 0.63523(7) 0.60766(8) 0.0363(3) Uani 1 1 d .
S2 S 0.93658(8) 0.36315(9) 0.61354(8) 0.0411(3) Uani 1 1 d .
S3 S 0.66617(8) 0.36353(10) 0.81712(9) 0.0481(4) Uani 1 1 d .

loop_
_atom_site_aniso_label
_atom_site_aniso_U_11
_atom_site_aniso_U_22
_atom_site_aniso_U_33
_atom_site_aniso_U_23
_atom_site_aniso_U_13
_atom_site_aniso_U_12
C1 0.034(3) 0.036(3) 0.036(3) 0.003(2) 0.006(2) 0.004(2)
C2 0.030(3) 0.031(3) 0.050(3) -0.006(2) 0.010(3) -0.005(2)
C3 0.034(3) 0.042(3) 0.038(3) -0.014(2) 0.002(2) 0.002(2)
C4 0.028(3) 0.032(3) 0.031(3) -0.004(2) 0.003(2) 0.006(2)
C5 0.037(3) 0.044(3) 0.026(3) -0.006(2) 0.001(2) 0.006(3)
C6 0.051(4) 0.044(3) 0.029(3) 0.004(3) 0.005(2) 0.006(3)
C7 0.043(3) 0.043(3) 0.026(3) 0.004(2) 0.005(2) 0.004(3)
C8 0.067(4) 0.055(4) 0.035(3) 0.011(3) 0.012(3) -0.014(3)
C9 0.057(4) 0.065(4) 0.044(3) 0.007(3) 0.009(3) -0.024(3)
C10 0.048(4) 0.060(4) 0.037(3) 0.001(3) 0.005(3) -0.011(3)
C11 0.025(3) 0.032(3) 0.030(3) 0.000(2) 0.006(2) 0.003(2)
C12 0.027(3) 0.032(3) 0.027(3) -0.001(2) 0.009(2) 0.006(2)
C13 0.075(5) 0.091(5) 0.029(3) 0.006(3) -0.002(3) 0.002(4)
C14 0.029(3) 0.026(3) 0.027(3) 0.000(2) -0.002(2) 0.004(2)
C15 0.030(3) 0.033(3) 0.040(3) 0.010(2) 0.000(2) -0.001(2)
C16 0.035(3) 0.043(3) 0.030(3) 0.008(2) 0.002(2) 0.003(2)
C17 0.022(2) 0.028(3) 0.028(2) 0.002(2) -0.0006(19) 0.008(2)
C18 0.025(3) 0.040(3) 0.025(2) -0.001(2) -0.001(2) 0.001(2)
C19 0.037(3) 0.038(3) 0.032(3) -0.009(2) 0.002(2) 0.008(2)
C20 0.047(3) 0.044(3) 0.041(3) -0.004(3) 0.006(3) 0.001(3)
C21 0.060(4) 0.046(3) 0.028(3) 0.000(2) 0.007(3) 0.003(3)
C22 0.049(4) 0.054(4) 0.027(3) -0.007(3) 0.003(3) 0.014(3)
C23 0.035(3) 0.039(3) 0.024(2) -0.009(2) 0.002(2) 0.012(2)
C24 0.039(3) 0.047(3) 0.032(3) 0.015(2) 0.005(2) -0.007(3)
C25 0.041(3) 0.051(4) 0.046(3) 0.009(3) 0.016(3) 0.001(3)
C26 0.052(4) 0.047(4) 0.035(3) -0.008(3) 0.010(3) -0.008(3)
C27 0.045(3) 0.049(3) 0.027(3) 0.004(2) 0.005(2) -0.011(3)
C28 0.030(3) 0.043(3) 0.025(3) -0.008(2) 0.004(2) 0.013(2)
C29 0.035(3) 0.030(3) 0.033(3) 0.003(2) 0.006(2) 0.003(2)
C30 0.039(3) 0.027(3) 0.031(3) 0.003(2) 0.004(2) 0.008(2)
C31 0.030(3) 0.031(3) 0.033(3) 0.009(2) -0.004(2) 0.000(2)
C32 0.023(3) 0.027(3) 0.026(2) 0.003(2) 0.001(2) -0.006(2)
C33 0.030(3) 0.030(3) 0.023(2) 0.008(2) 0.000(2) -0.005(2)
C34 0.048(3) 0.049(3) 0.023(3) 0.002(3) -0.003(2) 0.000(3)
C35 0.036(3) 0.036(3) 0.025(3) -0.001(2) 0.002(2) -0.001(2)
C36 0.042(3) 0.045(3) 0.028(3) -0.002(2) 0.003(2) 0.008(3)
C37 0.078(5) 0.078(5) 0.032(3) -0.009(3) 0.004(3) 0.045(4)
C38 0.116(6) 0.105(6) 0.041(4) -0.012(4) 0.000(4) 0.079(5)
C39 0.098(5) 0.086(5) 0.032(3) -0.005(3) -0.004(3) 0.064(4)
C40 0.033(3) 0.032(3) 0.026(3) -0.001(2) 0.000(2) 0.006(2)
C41 0.025(3) 0.028(3) 0.026(2) -0.002(2) 0.002(2) -0.002(2)
Dy1 0.02750(13) 0.02825(14) 0.02179(12) 0.00041(10) 0.00083(9) 0.00288(10)
N1 0.028(2) 0.027(2) 0.032(2) -0.0017(17) 0.0062(18) 0.0024(18)
N2 0.029(2) 0.041(3) 0.029(2) 0.0015(18) 0.0014(19) -0.0021(19)
N3 0.058(3) 0.084(4) 0.034(3) 0.006(3) 0.001(2) -0.008(3)
N4 0.056(3) 0.059(3) 0.037(3) -0.001(2) 0.002(2) -0.001(3)
N5 0.027(2) 0.033(2) 0.028(2) -0.0012(18) 0.0023(17) 0.0031(18)
N6 0.048(3) 0.048(3) 0.023(2) -0.0020(19) -0.001(2) 0.019(2)
N7 0.040(3) 0.043(3) 0.026(2) -0.0012(19) -0.0014(19) 0.001(2)
N8 0.044(3) 0.051(3) 0.027(2) -0.009(2) 0.006(2) 0.008(2)
O1 0.0283(18) 0.0344(19) 0.0339(18) 0.0011(15) -0.0038(15) 0.0053(15)
O2 0.056(3) 0.041(2) 0.058(2) 0.0102(19) -0.013(2) -0.0210(19)
O3 0.046(2) 0.054(2) 0.049(2) -0.0191(19) -0.0026(19) 0.0194(19)
O4 0.040(2) 0.044(2) 0.0280(18) -0.0077(15) 0.0036(16) 0.0084(16)
O5 0.049(2) 0.070(3) 0.051(2) -0.015(2) -0.012(2) 0.029(2)
O6 0.045(2) 0.074(3) 0.057(3) -0.024(2) 0.012(2) -0.018(2)
O7 0.041(2) 0.049(2) 0.0327(19) 0.0115(16) 0.0056(16) -0.0038(17)
O8 0.064(3) 0.113(4) 0.061(3) 0.034(3) 0.020(2) 0.045(3)
O9 0.046(2) 0.092(3) 0.049(2) 0.024(2) -0.011(2) -0.031(2)
O10 0.043(2) 0.033(2) 0.038(2) -0.0031(17) -0.0064(17) -0.0021(17)
O1W 0.066(3) 0.056(2) 0.046(2) 0.0128(19) 0.007(2) 0.016(2)
O2W 0.104(5) 0.155(5) 0.135(5) 0.032(4) -0.033(4) -0.012(4)
S1 0.0337(7) 0.0293(7) 0.0380(7) -0.0017(6) -0.0082(6) 0.0014(6)
S2 0.0340(8) 0.0525(9) 0.0325(7) -0.0154(6) -0.0016(6) 0.0092(7)
S3 0.0366(8) 0.0679(10) 0.0373(8) 0.0208(7) 0.0038(7) -0.0005(8)

loop_
_atom_type_symbol
_atom_type_description
_atom_type_scat_dispersion_real
_atom_type_scat_dispersion_imag
_atom_type_scat_source
C C 0.0033 0.0016 'International Tables Vol C Tables 4.2.6.8 and 6.1.1.4'
H H 0.0000 0.0000 'International Tables Vol C Tables 4.2.6.8 and 6.1.1.4'
N N 0.0061 0.0033 'International Tables Vol C Tables 4.2.6.8 and 6.1.1.4'
O O 0.0106 0.0060 'International Tables Vol C Tables 4.2.6.8 and 6.1.1.4'
S S 0.1246 0.1234 'International Tables Vol C Tables 4.2.6.8 and 6.1.1.4'
Dy Dy -0.1892 4.4098 'International Tables Vol C Tables 4.2.6.8 and 6.1.1.4'

loop_
_geom_angle_atom_site_label_1
_geom_angle_atom_site_label_2
_geom_angle_atom_site_label_3
_geom_angle
_geom_angle_site_symmetry_1
_geom_angle_site_symmetry_3
N1 C1 C2 123.9(5) . .
N1 C1 H1 118.1 . .
C2 C1 H1 118.1 . .
C3 C2 C1 119.6(5) . .
C3 C2 H2 120.2 . .
C1 C2 H2 120.2 . .
C2 C3 C4 118.8(4) . .
C2 C3 H3 120.6 . .
C4 C3 H3 120.6 . .
C12 C4 C3 119.0(4) . .
C12 C4 C5 116.7(4) . .
C3 C4 C5 124.3(4) . .
C6 C5 N4 106.0(4) . .
C6 C5 C4 123.1(4) . .
N4 C5 C4 130.8(5) . .
C5 C6 N3 111.2(5) . .
C5 C6 C7 121.3(5) . .
N3 C6 C7 127.5(5) . .
C8 C7 C11 117.8(4) . .
C8 C7 C6 124.2(5) . .
C11 C7 C6 118.0(5) . .
C9 C8 C7 119.1(5) . .
C9 C8 H8 120.5 . .
C7 C8 H8 120.5 . .
C8 C9 C10 119.9(5) . .
C8 C9 H9 120.1 . .
C10 C9 H9 120.1 . .
N2 C10 C9 123.4(5) . .
N2 C10 H10 118.3 . .
C9 C10 H10 118.3 . .
N2 C11 C7 122.1(4) . .
N2 C11 C12 118.2(4) . .
C7 C11 C12 119.6(4) . .
N1 C12 C4 121.7(4) . .
N1 C12 C11 117.2(4) . .
C4 C12 C11 121.1(4) . .
N3 C13 N4 116.4(5) . .
N3 C13 H13 121.8 . .
N4 C13 H13 121.8 . .
C15 C14 C17 121.3(4) . .
C15 C14 S1 117.5(4) . .
C17 C14 S1 121.2(3) . .
C14 C15 C16 120.0(4) . .
C14 C15 H15 120.0 . .
C16 C15 H15 120.0 . .
C18 C16 C15 121.4(5) . .
C18 C16 H16 119.3 . .
C15 C16 H16 119.3 . .
C18 C17 C17 119.3(5) 3_666 3_666
C18 C17 C14 123.0(4) 3_666 .
C17 C17 C14 117.7(5) 3_666 .
C16 C18 C17 120.3(4) . 3_666
C16 C18 H18 119.8 . .
C17 C18 H18 119.8 3_666 .
C20 C19 C28 121.1(4) . .
C20 C19 S2 117.5(4) . .
C28 C19 S2 121.4(4) . .
C19 C20 C21 120.2(5) . .
C19 C20 H20 119.9 . .
C21 C20 H20 119.9 . .
C22 C21 C20 119.9(5) . .
C22 C21 H21 120.1 . .
C20 C21 H21 120.1 . .
C21 C22 C23 122.5(5) . .
C21 C22 H22 118.8 . .
C23 C22 H22 118.8 . .
C22 C23 C24 123.5(4) . 4_565
C22 C23 C28 118.2(5) . .
C24 C23 C28 118.4(5) 4_565 .
C25 C24 C23 121.0(5) . 4_566
C25 C24 S3 117.0(4) . .
C23 C24 S3 122.0(4) 4_566 .
C24 C25 C26 120.5(5) . .
C24 C25 H25 119.7 . .
C26 C25 H25 119.7 . .
C27 C26 C25 119.7(5) . .
C27 C26 H26 120.2 . .
C25 C26 H26 120.2 . .
C26 C27 C28 122.5(5) . 4_566
C26 C27 H27 118.7 . .
C28 C27 H27 118.7 4_566 .
C27 C28 C19 124.0(4) 4_565 .
C27 C28 C23 117.8(5) 4_565 .
C19 C28 C23 118.2(4) . .
N5 C29 C30 123.5(4) . .
N5 C29 H29 118.3 . .
C30 C29 H29 118.3 . .
C31 C30 C29 119.0(4) . .
C31 C30 H30 120.5 . .
C29 C30 H30 120.5 . .
C30 C31 C32 119.7(4) . .
C30 C31 H31 120.1 . .
C32 C31 H31 120.1 . .
C31 C32 C41 118.1(4) . .
C31 C32 C33 124.2(4) . .
C41 C32 C33 117.7(4) . .
C35 C33 N7 109.4(4) . .
C35 C33 C32 121.2(4) . .
N7 C33 C32 129.4(4) . .
N7 C34 N8 113.8(4) . .
N7 C34 H34 123.1 . .
N8 C34 H34 123.1 . .
N8 C35 C33 106.6(4) . .
N8 C35 C36 130.7(5) . .
C33 C35 C36 122.7(4) . .
C40 C36 C37 118.7(4) . .
C40 C36 C35 117.9(4) . .
C37 C36 C35 123.4(5) . .
C38 C37 C36 119.6(5) . .
C38 C37 H37 120.2 . .
C36 C37 H37 120.2 . .
C37 C38 C39 117.8(5) . .
C37 C38 H38 121.1 . .
C39 C38 H38 121.1 . .
N6 C39 C38 125.3(5) . .
N6 C39 H39 117.4 . .
C38 C39 H39 117.4 . .
N6 C40 C36 122.1(4) . .
N6 C40 C41 118.2(4) . .
C36 C40 C41 119.7(4) . .
N5 C41 C32 121.6(4) . .
N5 C41 C40 117.5(4) . .
C32 C41 C40 120.9(4) . .
O4 Dy1 O7 98.33(12) . .
O4 Dy1 O1 143.63(11) . .
O7 Dy1 O1 94.62(11) . .
O4 Dy1 O10 91.30(12) . .
O7 Dy1 O10 141.37(12) . .
O1 Dy1 O10 99.43(12) . .
O4 Dy1 N1 75.41(11) . .
O7 Dy1 N1 77.42(12) . .
O1 Dy1 N1 74.51(11) . .
O10 Dy1 N1 141.05(12) . .
O4 Dy1 N6 140.12(11) . .
O7 Dy1 N6 75.45(13) . .
O1 Dy1 N6 76.09(11) . .
O10 Dy1 N6 73.38(14) . .
N1 Dy1 N6 137.76(13) . .
O4 Dy1 N2 76.78(12) . .
O7 Dy1 N2 141.60(12) . .
O1 Dy1 N2 72.07(12) . .
O10 Dy1 N2 77.02(12) . .
N1 Dy1 N2 64.41(12) . .
N6 Dy1 N2 131.64(13) . .
O4 Dy1 N5 76.18(11) . .
O7 Dy1 N5 72.84(11) . .
O1 Dy1 N5 140.19(11) . .
O10 Dy1 N5 73.38(12) . .
N1 Dy1 N5 134.85(12) . .
N6 Dy1 N5 64.26(12) . .
N2 Dy1 N5 138.99(12) . .
C1 N1 C12 117.1(4) . .
C1 N1 Dy1 123.0(3) . .
C12 N1 Dy1 119.8(3) . .
C10 N2 C11 117.7(4) . .
C10 N2 Dy1 122.6(3) . .
C11 N2 Dy1 119.3(3) . .
C13 N3 C6 101.9(5) . .
C13 N4 C5 104.4(5) . .
C13 N4 H4 127.8 . .
C5 N4 H4 127.8 . .
C29 N5 C41 118.1(4) . .
C29 N5 Dy1 122.5(3) . .
C41 N5 Dy1 119.4(3) . .
C39 N6 C40 116.4(4) . .
C39 N6 Dy1 123.0(3) . .
C40 N6 Dy1 120.6(3) . .
C34 N7 C33 103.9(4) . .
C34 N8 C35 106.3(4) . .
C34 N8 H8A 126.8 . .
C35 N8 H8A 126.8 . .
S1 O1 Dy1 164.8(2) . .
S2 O4 Dy1 150.5(2) . .
S3 O7 Dy1 158.2(2) . .
Dy1 O10 H10A 121(3) . .
Dy1 O10 H10B 125(3) . .
H10A O10 H10B 109(3) . .
H1WA O1W H1WB 111.2 . .
H2WA O2W H2WB 99.5 . .
O6W O7W O8W 94(3) . .
O9W O8W O7W 119(4) 3_676 .
O2 S1 O3 113.7(2) . .
O2 S1 O1 111.9(2) . .
O3 S1 O1 110.5(2) . .
O2 S1 C14 107.2(2) . .
O3 S1 C14 106.8(2) . .
O1 S1 C14 106.23(19) . .
O6 S2 O5 115.2(2) . .
O6 S2 O4 111.9(2) . .
O5 S2 O4 109.2(2) . .
O6 S2 C19 107.8(2) . .
O5 S2 C19 106.2(2) . .
O4 S2 C19 105.9(2) . .
O8 S3 O9 114.6(3) . .
O8 S3 O7 111.6(2) . .
O9 S3 O7 110.4(2) . .
O8 S3 C24 107.3(3) . .
O9 S3 C24 106.6(2) . .
O7 S3 C24 105.8(2) . .

loop_
_geom_bond_atom_site_label_1
_geom_bond_atom_site_label_2
_geom_bond_distance
_geom_bond_site_symmetry_2
C1 N1 1.334(6) .
C1 C2 1.380(6) .
C1 H1 0.9300 .
C2 C3 1.352(7) .
C2 H2 0.9300 .
C3 C4 1.398(6) .
C3 H3 0.9300 .
C4 C12 1.396(6) .
C4 C5 1.428(6) .
C5 C6 1.363(7) .
C5 N4 1.394(6) .
C6 N3 1.404(6) .
C6 C7 1.420(7) .
C7 C8 1.410(7) .
C7 C11 1.413(6) .
C8 C9 1.341(7) .
C8 H8 0.9300 .
C9 C10 1.392(7) .
C9 H9 0.9300 .
C10 N2 1.328(6) .
C10 H10 0.9300 .
C11 N2 1.351(6) .
C11 C12 1.459(6) .
C12 N1 1.366(5) .
C13 N3 1.306(7) .
C13 N4 1.348(7) .
C13 H13 0.9300 .
C14 C15 1.363(6) .
C14 C17 1.427(6) .
C14 S1 1.773(4) .
C15 C16 1.391(6) .
C15 H15 0.9300 .
C16 C18 1.362(6) .
C16 H16 0.9300 .
C17 C18 1.413(6) 3_666
C17 C17 1.425(8) 3_666
C18 C17 1.413(6) 3_666
C18 H18 0.9300 .
C19 C20 1.368(7) .
C19 C28 1.431(7) .
C19 S2 1.774(5) .
C20 C21 1.412(7) .
C20 H20 0.9300 .
C21 C22 1.357(7) .
C21 H21 0.9300 .
C22 C23 1.411(7) .
C22 H22 0.9300 .
C23 C24 1.413(7) 4_565
C23 C28 1.434(6) .
C24 C25 1.364(7) .
C24 C23 1.413(7) 4_566
C24 S3 1.787(5) .
C25 C26 1.408(7) .
C25 H25 0.9300 .
C26 C27 1.343(7) .
C26 H26 0.9300 .
C27 C28 1.413(7) 4_566
C27 H27 0.9300 .
C28 C27 1.413(7) 4_565
C29 N5 1.323(5) .
C29 C30 1.404(6) .
C29 H29 0.9300 .
C30 C31 1.350(6) .
C30 H30 0.9300 .
C31 C32 1.407(6) .
C31 H31 0.9300 .
C32 C41 1.409(6) .
C32 C33 1.420(6) .
C33 C35 1.370(6) .
C33 N7 1.396(5) .
C34 N7 1.313(6) .
C34 N8 1.340(6) .
C34 H34 0.9300 .
C35 N8 1.365(5) .
C35 C36 1.426(6) .
C36 C40 1.394(6) .
C36 C37 1.396(7) .
C37 C38 1.357(7) .
C37 H37 0.9300 .
C38 C39 1.385(7) .
C38 H38 0.9300 .
C39 N6 1.329(6) .
C39 H39 0.9300 .
C40 N6 1.360(5) .
C40 C41 1.463(6) .
C41 N5 1.367(5) .
Dy1 O4 2.283(3) .
Dy1 O7 2.291(3) .
Dy1 O1 2.302(3) .
Dy1 O10 2.320(3) .
Dy1 N1 2.549(4) .
Dy1 N6 2.555(4) .
Dy1 N2 2.558(4) .
Dy1 N5 2.593(3) .
N4 H4 0.8600 .
N8 H8A 0.8600 .
O1 S1 1.474(3) .
O2 S1 1.431(4) .
O3 S1 1.441(4) .
O4 S2 1.480(3) .
O5 S2 1.447(4) .
O6 S2 1.432(4) .
O7 S3 1.470(3) .
O8 S3 1.427(4) .
O9 S3 1.435(4) .
O10 H10A 0.840(19) .
O10 H10B 0.864(19) .
O1W H1WA 0.8382 .
O1W H1WB 0.8465 .
O2W H2WA 0.8565 .
O2W H2WB 0.8359 .
O3W O4W 1.360(10) .
O6W O7W 1.21(3) .
O7W O8W 1.37(4) .
O8W O9W 1.26(3) 3_676
O9W O8W 1.26(3) 3_676
